data_4301897
loop_
_publ_author_name
'Gloria Agust\'i'
'M. Carmen Mu\~noz'
'Ana B. Gaspar'
'Jos\'e A. Real'

_publ_section_title
;
Spin-Crossover Behavior in Cyanide-Bridged Iron(II)-Copper(I) Bimetallic
1-3D Metal-Organic Frameworks
;
_journal_name_full 'Inorganic Chemistry'
_journal_page_first 3371
_journal_page_last 3381
_journal_paper_doi 10.1021/ic8010458
_journal_volume 48
_journal_year 2009
_chemical_formula_sum 'C24 H16 Cl4 Cu2 Fe N8'
_chemical_formula_weight 741.18
_chemical_name_systematic
;
 ?
;
_space_group_IT_number 14
_symmetry_cell_setting monoclinic
_symmetry_space_group_name_Hall '-P 2ybc'
_symmetry_space_group_name_H-M 'P 1 21/c 1'
_atom_sites_solution_hydrogens geom
_atom_sites_solution_primary direct
_atom_sites_solution_secondary difmap
_audit_creation_method SHELXL-97
_cell_angle_alpha 90.00
_cell_angle_beta 126.138(2)
_cell_angle_gamma 90.00
_cell_formula_units_Z 4
_cell_length_a 17.7330(8)
_cell_length_b 9.0680(4)
_cell_length_c 24.0490(11)
_cell_measurement_temperature 360(2)
_cell_volume 3123.1(3)
_computing_cell_refinement 'HKL DENZO'
_computing_data_collection COLLECT
_computing_data_reduction 'HKL DENZO and SCALEPACK'
_computing_structure_refinement 'SHELXL-97 (Sheldrick, 1997)'
_computing_structure_solution SHELXS-97
_diffrn_ambient_temperature 360(2)
_diffrn_measured_fraction_theta_full 0.902
_diffrn_measured_fraction_theta_max 0.902
_diffrn_radiation_monochromator graphite
_diffrn_radiation_source 'fine-focus sealed tube'
_diffrn_radiation_type MoK\a
_diffrn_radiation_wavelength 0.71073
_diffrn_reflns_av_R_equivalents 0.1193
_diffrn_reflns_av_sigmaI/netI 0.2059
_diffrn_reflns_limit_h_max 22
_diffrn_reflns_limit_h_min -22
_diffrn_reflns_limit_k_max 9
_diffrn_reflns_limit_k_min -10
_diffrn_reflns_limit_l_max 30
_diffrn_reflns_limit_l_min -30
_diffrn_reflns_number 10897
_diffrn_reflns_theta_full 27.34
_diffrn_reflns_theta_max 27.34
_diffrn_reflns_theta_min 3.07
_exptl_absorpt_coefficient_mu 2.178
_exptl_crystal_colour red
_exptl_crystal_density_diffrn 1.576
_exptl_crystal_density_method 'not measured'
_exptl_crystal_description prismatic
_exptl_crystal_F_000 1472
_exptl_crystal_size_max 0.04
_exptl_crystal_size_mid 0.04
_exptl_crystal_size_min 0.03
_refine_diff_density_max 0.762
_refine_diff_density_min -0.494
_refine_diff_density_rms 0.098
_refine_ls_extinction_method none
_refine_ls_goodness_of_fit_ref 0.896
_refine_ls_hydrogen_treatment mixed
_refine_ls_matrix_type full
_refine_ls_number_parameters 344
_refine_ls_number_reflns 6361
_refine_ls_number_restraints 0
_refine_ls_restrained_S_all 0.896
_refine_ls_R_factor_all 0.2370
_refine_ls_R_factor_gt 0.0791
_refine_ls_shift/su_max 0.002
_refine_ls_shift/su_mean 0.000
_refine_ls_structure_factor_coef Fsqd
_refine_ls_weighting_details 'calc w=1/[\s^2^(Fo^2^)+(0.1156P)^2^+0.0000P] where P=(Fo^2^+2Fc^2^)/3'
_refine_ls_weighting_scheme calc
_refine_ls_wR_factor_gt 0.1803
_refine_ls_wR_factor_ref 0.2432
_reflns_number_gt 2261
_reflns_number_total 6361
_reflns_threshold_expression >2sigma(I)
_cod_data_source_file ic8010458_si_001_6.cif
_cod_data_source_block Compound2-360K
_cod_original_cell_volume 3123.1(2)
_cod_original_sg_symbol_H-M 'P 21/c'
_cod_database_code 4301897

loop_
_symmetry_equiv_pos_as_xyz
'x, y, z'
'-x, y+1/2, -z+1/2'
'-x, -y, -z'
'x, -y-1/2, z-1/2'

loop_
_atom_site_label
_atom_site_type_symbol
_atom_site_fract_x
_atom_site_fract_y
_atom_site_fract_z
_atom_site_U_iso_or_equiv
_atom_site_adp_type
_atom_site_occupancy
_atom_site_symmetry_multiplicity
_atom_site_calc_flag
_atom_site_refinement_flags
_atom_site_disorder_assembly
_atom_site_disorder_group
Fe1 Fe 0.5000 0.5000 0.5000 0.0519(5) Uani 1 2 d S . .
Fe2 Fe 0.0000 0.5000 0.0000 0.0509(5) Uani 1 2 d S . .
Cu1 Cu 0.20584(9) 0.38781(12) 0.25971(6) 0.0712(4) Uani 1 1 d . . .
Cu2 Cu 0.29647(9) 0.74940(13) 0.55870(7) 0.0796(5) Uani 1 1 d . . .
Cl1 Cl 0.6853(6) -0.0129(6) 0.6660(4) 0.319(5) Uani 1 1 d . . .
Cl2 Cl -0.1219(4) -0.0298(4) -0.1586(3) 0.187(2) Uani 1 1 d . . .
Cl3 Cl -0.1614(3) 0.2004(7) 0.1456(3) 0.205(2) Uani 1 1 d . . .
Cl4 Cl 0.6516(3) 0.7654(9) 0.8145(3) 0.255(3) Uani 1 1 d . . .
N2 N 0.3838(6) 0.4364(8) 0.4012(4) 0.068(2) Uani 1 1 d . . .
N3 N 0.4091(6) 0.5798(8) 0.5241(4) 0.077(2) Uani 1 1 d . . .
N4 N 0.0300(6) 0.2792(8) -0.0220(4) 0.071(2) Uani 1 1 d . . .
N5 N 0.0925(6) 0.4527(8) 0.1077(4) 0.067(2) Uani 1 1 d . . .
N6 N 0.1145(6) 0.9072(9) 0.5058(4) 0.078(2) Uani 1 1 d . . .
N7 N 0.1056(7) 0.2886(9) 0.2708(5) 0.091(3) Uani 1 1 d . . .
N8 N 0.3846(7) 0.7848(11) 0.6669(5) 0.094(3) Uani 1 1 d . . .
N1 N 0.5004(6) 0.2821(6) 0.5388(3) 0.079(2) Uani 1 1 d G . .
C1 C 0.4165(5) 0.2133(11) 0.5155(4) 0.120(5) Uani 1 1 d G . .
H1 H 0.3602 0.2615 0.4846 0.179(16) Uiso 1 1 calc R . .
C2 C 0.4167(8) 0.0725(11) 0.5384(6) 0.251(15) Uani 1 1 d G . .
H2 H 0.3606 0.0265 0.5228 0.179(16) Uiso 1 1 calc R . .
C3 C 0.5009(10) 0.0005(7) 0.5847(6) 0.187(10) Uani 1 1 d G . .
H3 H 0.5010 -0.0937 0.6000 0.179(16) Uiso 1 1 calc R . .
C4 C 0.5847(8) 0.0693(9) 0.6080(5) 0.147(6) Uani 1 1 d G . .
C5 C 0.5845(5) 0.2101(9) 0.5851(4) 0.094(4) Uani 1 1 d G . .
H5 H 0.6406 0.2561 0.6007 0.179(16) Uiso 1 1 calc R . .
C6 C 0.3174(7) 0.4143(10) 0.3472(5) 0.063(2) Uani 1 1 d . . .
C7 C 0.3637(7) 0.6396(11) 0.5370(5) 0.071(3) Uani 1 1 d . . .
C8 C 0.1144(9) 0.2233(13) 0.0126(6) 0.103(4) Uani 1 1 d . . .
H8 H 0.1639 0.2804 0.0469 0.179(16) Uiso 1 1 calc R . .
C9 C 0.1335(11) 0.0865(17) 0.0010(8) 0.145(7) Uani 1 1 d . . .
H9 H 0.1937 0.0480 0.0280 0.179(16) Uiso 1 1 calc R . .
C10 C 0.058(2) 0.0052(17) -0.0537(10) 0.171(10) Uani 1 1 d . . .
H10 H 0.0675 -0.0887 -0.0643 0.179(16) Uiso 1 1 calc R . .
C11 C -0.0264(13) 0.0656(15) -0.0901(7) 0.120(5) Uani 1 1 d . . .
C12 C -0.0404(8) 0.1984(12) -0.0749(5) 0.080(3) Uani 1 1 d . . .
H12 H -0.1005 0.2376 -0.1013 0.179(16) Uiso 1 1 calc R . .
C13 C 0.1381(7) 0.4288(9) 0.1632(5) 0.062(2) Uani 1 1 d . . .
C14 C 0.1825(8) 0.8480(12) 0.5229(5) 0.079(3) Uani 1 1 d . . .
C15 C 0.1300(11) 0.2412(14) 0.3320(7) 0.116(4) Uani 1 1 d . . .
H15 H 0.1921 0.2482 0.3700 0.179(16) Uiso 1 1 calc R . .
C16 C 0.0655(17) 0.1821(19) 0.3402(10) 0.146(7) Uani 1 1 d . . .
H16 H 0.0828 0.1508 0.3830 0.179(16) Uiso 1 1 calc R . .
C17 C -0.0250(19) 0.1713(19) 0.2829(13) 0.161(8) Uani 1 1 d . . .
H17 H -0.0699 0.1309 0.2868 0.179(16) Uiso 1 1 calc R . .
C18 C -0.0496(11) 0.2171(15) 0.2222(10) 0.126(5) Uani 1 1 d . . .
C19 C 0.0183(10) 0.2744(12) 0.2169(7) 0.094(4) Uani 1 1 d . . .
H19 H 0.0016 0.3036 0.1739 0.179(16) Uiso 1 1 calc R . .
C20 C 0.3525(11) 0.8471(17) 0.6967(8) 0.136(6) Uani 1 1 d . . .
H20 H 0.2891 0.8694 0.6700 0.179(16) Uiso 1 1 calc R . .
C21 C 0.4033(15) 0.8819(19) 0.7629(11) 0.159(7) Uani 1 1 d . . .
H21 H 0.3744 0.9220 0.7815 0.179(16) Uiso 1 1 calc R . .
C22 C 0.4946(15) 0.8603(16) 0.8027(7) 0.129(5) Uani 1 1 d . . .
H22 H 0.5309 0.8854 0.8492 0.179(16) Uiso 1 1 calc R . .
C23 C 0.5357(10) 0.7971(17) 0.7719(7) 0.126(5) Uani 1 1 d . . .
C24 C 0.4756(10) 0.7650(12) 0.7027(7) 0.101(4) Uani 1 1 d . . .
H24 H 0.5001 0.7280 0.6805 0.179(16) Uiso 1 1 calc R . .

loop_
_atom_site_aniso_label
_atom_site_aniso_U_11
_atom_site_aniso_U_22
_atom_site_aniso_U_33
_atom_site_aniso_U_23
_atom_site_aniso_U_13
_atom_site_aniso_U_12
Fe1 0.0420(11) 0.0649(10) 0.0409(10) -0.0033(8) 0.0202(9) 0.0082(8)
Fe2 0.0417(11) 0.0638(10) 0.0409(10) -0.0012(8) 0.0209(9) -0.0087(8)
Cu1 0.0615(8) 0.0923(8) 0.0454(7) -0.0008(6) 0.0236(6) -0.0053(6)
Cu2 0.0558(8) 0.0985(9) 0.0867(10) -0.0048(7) 0.0432(8) 0.0153(7)
Cl1 0.340(10) 0.162(4) 0.257(7) 0.091(5) 0.067(7) 0.081(5)
Cl2 0.229(6) 0.125(3) 0.178(4) -0.075(3) 0.104(4) -0.052(3)
Cl3 0.092(3) 0.294(6) 0.207(6) -0.037(4) 0.076(4) -0.073(4)
Cl4 0.093(4) 0.430(9) 0.132(4) -0.051(5) 0.006(3) 0.041(5)
N2 0.054(5) 0.085(5) 0.056(5) -0.006(4) 0.027(5) -0.007(4)
N3 0.060(6) 0.097(6) 0.064(5) 0.001(4) 0.031(5) 0.018(5)
N4 0.070(6) 0.072(5) 0.055(5) 0.007(4) 0.029(5) 0.016(5)
N5 0.064(6) 0.079(5) 0.044(4) 0.006(4) 0.023(5) -0.002(4)
N6 0.060(6) 0.102(6) 0.070(6) 0.004(5) 0.037(5) 0.009(5)
N7 0.080(7) 0.118(7) 0.080(7) -0.004(6) 0.050(6) -0.028(6)
N8 0.072(7) 0.151(8) 0.065(6) -0.019(5) 0.043(6) 0.016(6)
N1 0.089(7) 0.081(5) 0.063(5) -0.001(4) 0.042(6) -0.004(5)
C1 0.117(13) 0.143(12) 0.090(10) -0.016(9) 0.055(10) -0.026(10)
C2 0.46(4) 0.126(14) 0.17(2) 0.046(12) 0.18(3) -0.036(18)
C3 0.30(3) 0.128(13) 0.164(18) -0.003(13) 0.15(2) -0.084(17)
C4 0.152(16) 0.081(8) 0.133(12) 0.049(9) 0.043(12) 0.020(9)
C5 0.088(10) 0.077(7) 0.079(8) -0.007(6) 0.029(8) 0.015(6)
C6 0.047(6) 0.080(6) 0.045(6) 0.003(5) 0.019(5) 0.004(5)
C7 0.047(6) 0.107(7) 0.060(6) -0.007(5) 0.032(5) 0.014(6)
C8 0.099(10) 0.110(9) 0.058(7) 0.011(6) 0.024(7) 0.035(8)
C9 0.139(14) 0.141(12) 0.092(11) -0.009(9) 0.034(10) 0.085(11)
C10 0.33(3) 0.101(11) 0.155(17) 0.019(12) 0.18(2) 0.066(16)
C11 0.165(16) 0.078(9) 0.103(11) -0.020(8) 0.072(11) 0.018(9)
C12 0.086(9) 0.082(7) 0.070(7) -0.011(6) 0.044(7) -0.014(6)
C13 0.056(7) 0.071(6) 0.060(6) 0.000(5) 0.034(6) -0.006(5)
C14 0.063(7) 0.114(8) 0.073(7) -0.003(6) 0.048(7) 0.005(7)
C15 0.126(12) 0.151(11) 0.086(10) -0.001(8) 0.072(10) -0.023(9)
C16 0.21(2) 0.167(13) 0.109(14) -0.002(12) 0.124(15) -0.020(15)
C17 0.25(3) 0.142(12) 0.18(2) -0.018(15) 0.18(2) -0.038(16)
C18 0.104(12) 0.132(11) 0.170(17) -0.049(11) 0.096(13) -0.039(9)
C19 0.088(10) 0.106(8) 0.101(10) -0.015(7) 0.063(9) -0.027(8)
C20 0.099(12) 0.214(15) 0.078(10) -0.035(10) 0.043(10) 0.027(11)
C21 0.134(16) 0.206(17) 0.139(17) 0.004(14) 0.082(15) 0.055(15)
C22 0.161(17) 0.145(12) 0.076(10) -0.014(9) 0.067(12) -0.017(12)
C23 0.093(11) 0.182(12) 0.071(9) 0.013(9) 0.031(9) 0.029(10)
C24 0.080(10) 0.131(9) 0.082(9) -0.011(7) 0.043(8) 0.014(8)

loop_
_atom_type_symbol
_atom_type_description
_atom_type_scat_dispersion_real
_atom_type_scat_dispersion_imag
_atom_type_scat_source
C C 0.0033 0.0016 'International Tables Vol C Tables 4.2.6.8 and 6.1.1.4'
H H 0.0000 0.0000 'International Tables Vol C Tables 4.2.6.8 and 6.1.1.4'
N N 0.0061 0.0033 'International Tables Vol C Tables 4.2.6.8 and 6.1.1.4'
Cl Cl 0.1484 0.1585 'International Tables Vol C Tables 4.2.6.8 and 6.1.1.4'
Cu Cu 0.3201 1.2651 'International Tables Vol C Tables 4.2.6.8 and 6.1.1.4'
Fe Fe 0.3463 0.8444 'International Tables Vol C Tables 4.2.6.8 and 6.1.1.4'

loop_
_geom_angle_atom_site_label_1
_geom_angle_atom_site_label_2
_geom_angle_atom_site_label_3
_geom_angle
_geom_angle_site_symmetry_1
_geom_angle_site_symmetry_3
_geom_angle_publ_flag
N1 Fe1 N1 180.0 3_666 . ?
N2 Fe1 N1 89.4(3) 3_666 3_666 ?
N2 Fe1 N1 90.6(3) . 3_666 ?
N2 Fe1 N1 90.6(3) 3_666 . ?
N2 Fe1 N1 89.4(3) . . ?
N3 Fe1 N1 89.8(3) . 3_666 ?
N3 Fe1 N1 90.2(3) 3_666 3_666 ?
N3 Fe1 N1 90.2(3) . . ?
N3 Fe1 N1 89.8(3) 3_666 . ?
N2 Fe1 N2 180.000(1) 3_666 . ?
N2 Fe1 N3 89.6(3) 3_666 . ?
N2 Fe1 N3 90.4(3) . . ?
N2 Fe1 N3 90.4(3) 3_666 3_666 ?
N2 Fe1 N3 89.6(3) . 3_666 ?
N3 Fe1 N3 180.0(4) . 3_666 ?
N5 Fe2 N4 89.3(3) 3_565 3_565 ?
N5 Fe2 N4 90.7(3) . 3_565 ?
N6 Fe2 N4 88.9(3) 2_545 . ?
N6 Fe2 N4 91.1(3) 4_575 . ?
N5 Fe2 N4 90.7(3) 3_565 . ?
N5 Fe2 N4 89.3(3) . . ?
N4 Fe2 N4 180.0(5) 3_565 . ?
N6 Fe2 N5 88.8(3) 2_545 3_565 ?
N6 Fe2 N5 91.2(3) 4_575 3_565 ?
N6 Fe2 N5 91.2(3) 2_545 . ?
N6 Fe2 N5 88.8(3) 4_575 . ?
N5 Fe2 N5 180.0(5) 3_565 . ?
N6 Fe2 N4 91.1(3) 2_545 3_565 ?
N6 Fe2 N4 88.9(3) 4_575 3_565 ?
N6 Fe2 N6 180.0(5) 2_545 4_575 ?
C6 Cu1 N7 108.5(4) . . ?
C13 Cu1 N7 105.0(4) . . ?
C6 Cu1 C13 146.1(4) . . ?
C7 Cu2 N8 107.2(4) . . ?
C14 Cu2 N8 107.6(4) . . ?
C7 Cu2 C14 145.1(4) . . ?
C6 N2 Fe1 173.7(8) . . ?
C7 N3 Fe1 171.8(8) . . ?
C8 N4 C12 117.4(9) . . ?
C8 N4 Fe2 122.9(8) . . ?
C12 N4 Fe2 119.6(7) . . ?
C13 N5 Fe2 178.1(9) . . ?
C14 N6 Fe2 165.1(9) . 2 ?
C19 N7 C15 118.9(11) . . ?
C19 N7 Cu1 119.9(8) . . ?
C15 N7 Cu1 121.2(10) . . ?
C20 N8 C24 118.0(11) . . ?
C20 N8 Cu2 120.2(10) . . ?
C24 N8 Cu2 120.9(8) . . ?
C1 N1 C5 120.0 . . ?
C1 N1 Fe1 120.1(5) . . ?
C5 N1 Fe1 119.9(5) . . ?
C2 C1 N1 120.0 . . ?
C2 C1 H1 120.0 . . ?
N1 C1 H1 120.0 . . ?
C1 C2 C3 120.0 . . ?
C1 C2 H2 120.0 . . ?
C3 C2 H2 120.0 . . ?
C2 C3 C4 120.0 . . ?
C2 C3 H3 120.0 . . ?
C4 C3 H3 120.0 . . ?
C5 C4 C3 120.0 . . ?
C5 C4 Cl1 119.8(8) . . ?
C3 C4 Cl1 120.2(8) . . ?
C4 C5 N1 120.0 . . ?
C4 C5 H5 120.0 . . ?
N1 C5 H5 120.0 . . ?
N2 C6 Cu1 176.7(9) . . ?
N3 C7 Cu2 175.3(9) . . ?
N4 C8 C9 123.6(12) . . ?
N4 C8 H8 118.2 . . ?
C9 C8 H8 118.2 . . ?
C8 C9 C10 117.1(14) . . ?
C8 C9 H9 121.4 . . ?
C10 C9 H9 121.4 . . ?
C11 C10 C9 118.6(13) . . ?
C11 C10 H10 120.7 . . ?
C9 C10 H10 120.7 . . ?
C12 C11 C10 121.1(16) . . ?
C12 C11 Cl2 118.4(13) . . ?
C10 C11 Cl2 120.5(13) . . ?
C11 C12 N4 122.1(12) . . ?
C11 C12 H12 119.0 . . ?
N4 C12 H12 119.0 . . ?
N5 C13 Cu1 173.8(10) . . ?
N6 C14 Cu2 175.0(10) . . ?
N7 C15 C16 121.7(15) . . ?
N7 C15 H15 119.2 . . ?
C16 C15 H15 119.2 . . ?
C17 C16 C15 117.6(16) . . ?
C17 C16 H16 121.2 . . ?
C15 C16 H16 121.2 . . ?
C18 C17 C16 121(2) . . ?
C18 C17 H17 119.4 . . ?
C16 C17 H17 119.4 . . ?
C17 C18 C19 118.9(18) . . ?
C17 C18 Cl3 124.7(17) . . ?
C19 C18 Cl3 116.3(15) . . ?
N7 C19 C18 121.8(13) . . ?
N7 C19 H19 119.1 . . ?
C18 C19 H19 119.1 . . ?
N8 C20 C21 124.5(15) . . ?
N8 C20 H20 117.7 . . ?
C21 C20 H20 117.7 . . ?
C22 C21 C20 120.7(17) . . ?
C22 C21 H21 119.7 . . ?
C20 C21 H21 119.7 . . ?
C21 C22 C23 117.6(15) . . ?
C21 C22 H22 121.2 . . ?
C23 C22 H22 121.2 . . ?
C24 C23 C22 116.3(13) . . ?
C24 C23 Cl4 119.5(13) . . ?
C22 C23 Cl4 124.2(13) . . ?
N8 C24 C23 122.6(12) . . ?
N8 C24 H24 118.7 . . ?
C23 C24 H24 118.7 . . ?

loop_
_geom_bond_atom_site_label_1
_geom_bond_atom_site_label_2
_geom_bond_distance
_geom_bond_site_symmetry_2
_geom_bond_publ_flag
Fe1 N1 2.184(6) 3_666 ?
Fe1 N1 2.184(6) . ?
Fe1 N2 2.109(8) 3_666 ?
Fe1 N2 2.109(8) . ?
Fe1 N3 2.135(9) . ?
Fe1 N3 2.135(9) 3_666 ?
Fe2 N4 2.214(7) 3_565 ?
Fe2 N4 2.214(7) . ?
Fe2 N5 2.139(8) 3_565 ?
Fe2 N5 2.139(8) . ?
Fe2 N6 2.125(9) 2_545 ?
Fe2 N6 2.125(9) 4_575 ?
Cu1 N7 2.145(9) . ?
Cu1 C6 1.868(10) . ?
Cu1 C13 1.919(10) . ?
Cu2 N8 2.125(9) . ?
Cu2 C7 1.849(10) . ?
Cu2 C14 1.890(12) . ?
Cl1 C4 1.657(10) . ?
Cl2 C11 1.744(15) . ?
Cl3 C18 1.744(17) . ?
Cl4 C23 1.696(15) . ?
N2 C6 1.144(10) . ?
N3 C7 1.155(10) . ?
N4 C8 1.312(13) . ?
N4 C12 1.358(12) . ?
N5 C13 1.099(10) . ?
N6 C14 1.152(11) . ?
N6 Fe2 2.125(9) 2 ?
N7 C19 1.315(14) . ?
N7 C15 1.335(15) . ?
N8 C20 1.279(14) . ?
N8 C24 1.318(13) . ?
N1 C1 1.3900 . ?
N1 C5 1.3900 . ?
C1 C2 1.3900 . ?
C1 H1 0.9300 . ?
C2 C3 1.3900 . ?
C2 H2 0.9300 . ?
C3 C4 1.3900 . ?
C3 H3 0.9300 . ?
C4 C5 1.3900 . ?
C5 H5 0.9300 . ?
C8 C9 1.358(15) . ?
C8 H8 0.9300 . ?
C9 C10 1.41(2) . ?
C9 H9 0.9300 . ?
C10 C11 1.33(2) . ?
C10 H10 0.9300 . ?
C11 C12 1.324(14) . ?
C12 H12 0.9300 . ?
C15 C16 1.38(2) . ?
C15 H15 0.9300 . ?
C16 C17 1.37(2) . ?
C16 H16 0.9300 . ?
C17 C18 1.32(2) . ?
C17 H17 0.9300 . ?
C18 C19 1.385(17) . ?
C19 H19 0.9300 . ?
C20 C21 1.325(19) . ?
C20 H20 0.9300 . ?
C21 C22 1.323(19) . ?
C21 H21 0.9300 . ?
C22 C23 1.430(19) . ?
C22 H22 0.9300 . ?
C23 C24 1.377(17) . ?
C24 H24 0.9300 . ?
